data_4115256
loop_
_publ_author_name
'Luca Gonsalvi'
'Harry Adams'
'Glenn J. Sunley'
'Evert Ditzel'
'Anthony Haynes'

_publ_section_title
;
 Steric and Electronic Effects on the Reactivity of Rh and Ir Complexes
 Containing P-S, P-P, and P-O Ligands. Implications for the Effects of
 Chelate Ligands in Catalysis
;
_journal_name_full 'Journal of the American Chemical Society'
_journal_page_first 13597
_journal_page_last 13612
_journal_paper_doi 10.1021/ja0176191
_journal_volume 124
_journal_year 2002
_chemical_formula_sum 'C29 H28 I2 N O2 P2 Rh'
_chemical_formula_weight 841.17
_chemical_name_systematic
; 
 ? 
;
_space_group_IT_number 14
_symmetry_cell_setting monoclinic
_symmetry_space_group_name_Hall '-P 2ybc'
_symmetry_space_group_name_H-M 'P 1 21/c 1'
_atom_sites_solution_hydrogens geom
_atom_sites_solution_primary direct
_atom_sites_solution_secondary difmap
_audit_creation_method SHELXL-97
_cell_angle_alpha 90.00
_cell_angle_beta 99.76(3)
_cell_angle_gamma 90.00
_cell_formula_units_Z 4
_cell_length_a 10.096(2)
_cell_length_b 14.489(3)
_cell_length_c 20.967(4)
_cell_measurement_reflns_used 31
_cell_measurement_temperature 293(2)
_cell_measurement_theta_max 24.934
_cell_measurement_theta_min 10.389
_cell_volume 3022.7(11)
_computing_cell_refinement 'Siemens XSCANS'
_computing_data_collection 'Siemens XSCANS'
_computing_data_reduction 'Siemens XSCANS'
_computing_molecular_graphics 'Siemens SHELXTL'
_computing_publication_material 'Siemens SHELXTL'
_computing_structure_refinement 'SHELXL-97 (Sheldrick, 1997)'
_computing_structure_solution 'SHELXS-97 (Sheldrick, 1990)'
_diffrn_ambient_temperature 293(2)
_diffrn_measured_fraction_theta_full 0.991
_diffrn_measured_fraction_theta_max 0.991
_diffrn_measurement_method '\w scans'
_diffrn_radiation_monochromator graphite
_diffrn_radiation_source 'fine-focus sealed tube'
_diffrn_radiation_type MoK\a
_diffrn_radiation_wavelength 0.71073
_diffrn_reflns_av_R_equivalents 0.0593
_diffrn_reflns_av_sigmaI/netI 0.1080
_diffrn_reflns_limit_h_max 11
_diffrn_reflns_limit_h_min -1
_diffrn_reflns_limit_k_max 17
_diffrn_reflns_limit_k_min -1
_diffrn_reflns_limit_l_max 24
_diffrn_reflns_limit_l_min -25
_diffrn_reflns_number 6824
_diffrn_reflns_theta_full 25.07
_diffrn_reflns_theta_max 25.07
_diffrn_reflns_theta_min 1.72
_diffrn_standards_decay_% 30.39
_diffrn_standards_interval_count 97
_diffrn_standards_number 3
_exptl_absorpt_coefficient_mu 2.740
_exptl_absorpt_correction_T_max 0.5969
_exptl_absorpt_correction_T_min 0.3530
_exptl_absorpt_correction_type empirical
_exptl_crystal_colour block
_exptl_crystal_density_diffrn 1.848
_exptl_crystal_description yellow
_exptl_crystal_F_000 1624
_exptl_crystal_size_max 0.48
_exptl_crystal_size_mid 0.32
_exptl_crystal_size_min 0.21
_refine_diff_density_max 1.479
_refine_diff_density_min -1.316
_refine_diff_density_rms 0.163
_refine_ls_extinction_method none
_refine_ls_goodness_of_fit_ref 1.040
_refine_ls_hydrogen_treatment mixed
_refine_ls_matrix_type full
_refine_ls_number_parameters 335
_refine_ls_number_reflns 5305
_refine_ls_number_restraints 55
_refine_ls_restrained_S_all 1.038
_refine_ls_R_factor_all 0.1479
_refine_ls_R_factor_gt 0.0740
_refine_ls_shift/su_max 0.000
_refine_ls_shift/su_mean 0.000
_refine_ls_structure_factor_coef Fsqd
_refine_ls_weighting_details 'calc w=1/[\s^2^(Fo^2^)+(0.0770P)^2^+7.0383P] where P=(Fo^2^+2Fc^2^)/3'
_refine_ls_weighting_scheme calc
_refine_ls_wR_factor_gt 0.1576
_refine_ls_wR_factor_ref 0.1899
_reflns_number_gt 2870
_reflns_number_total 5305
_reflns_threshold_expression >2sigma(I)
_cod_data_source_file ja0176191-2_s2_4.cif
_cod_data_source_block sarp2
_cod_original_cell_volume 3022.7(10)
_cod_database_code 4115256

loop_
_symmetry_equiv_pos_as_xyz
'x, y, z'
'-x, y+1/2, -z+1/2'
'-x, -y, -z'
'x, -y-1/2, z-1/2'

loop_
_atom_site_label
_atom_site_type_symbol
_atom_site_fract_x
_atom_site_fract_y
_atom_site_fract_z
_atom_site_U_iso_or_equiv
_atom_site_adp_type
_atom_site_occupancy
_atom_site_symmetry_multiplicity
_atom_site_calc_flag
_atom_site_refinement_flags
Rh1 Rh 0.71371(12) 0.75747(7) 0.32511(5) 0.0408(3) Uani 1 1 d .
N1 N 0.7535(13) 0.6195(8) 0.3034(5) 0.050(3) Uani 1 1 d .
I1 I 0.97581(11) 0.79043(7) 0.33453(5) 0.0616(3) Uani 1 1 d .
I2 I 0.45315(11) 0.70978(7) 0.31047(5) 0.0555(3) Uani 1 1 d .
P1 P 0.6621(4) 0.9091(2) 0.32761(15) 0.0378(8) Uani 1 1 d .
P2 P 0.6445(4) 0.8614(2) 0.18408(15) 0.0399(8) Uani 1 1 d .
O1 O 0.6824(10) 0.7686(6) 0.2137(4) 0.050(2) Uani 1 1 d .
O2 O 0.7561(13) 0.7990(10) 0.4561(5) 0.090(4) Uani 1 1 d .
C1 C 0.5286(13) 0.9549(8) 0.3688(5) 0.035(3) Uani 1 1 d .
C2 C 0.4749(15) 0.9010(9) 0.4145(6) 0.049(4) Uani 1 1 d .
H2 H 0.5046 0.8411 0.4243 0.059 Uiso 1 1 calc R
C3 C 0.3763(16) 0.9407(11) 0.4439(7) 0.055(4) Uani 1 1 d .
H3 H 0.3397 0.9069 0.4744 0.066 Uiso 1 1 calc R
C4 C 0.3316(16) 1.0279(12) 0.4294(7) 0.063(5) Uani 1 1 d .
H4 H 0.2620 1.0518 0.4483 0.076 Uiso 1 1 calc R
C5 C 0.3875(17) 1.0801(11) 0.3877(7) 0.063(5) Uani 1 1 d .
H5 H 0.3583 1.1405 0.3794 0.076 Uiso 1 1 calc R
C6 C 0.4880(14) 1.0448(9) 0.3570(7) 0.048(4) Uani 1 1 d .
H6 H 0.5272 1.0814 0.3289 0.058 Uiso 1 1 calc R
C7 C 0.7915(13) 0.9952(9) 0.3520(6) 0.039(3) Uani 1 1 d .
C8 C 0.8536(19) 1.0431(12) 0.3073(8) 0.073(5) Uani 1 1 d .
H8 H 0.8286 1.0330 0.2631 0.088 Uiso 1 1 calc R
C9 C 0.9528(18) 1.1056(12) 0.3306(9) 0.075(5) Uani 1 1 d .
H9 H 0.9950 1.1368 0.3009 0.090 Uiso 1 1 calc R
C10 C 0.9926(15) 1.1242(10) 0.3941(8) 0.060(4) Uani 1 1 d .
H10 H 1.0584 1.1681 0.4076 0.072 Uiso 1 1 calc R
C11 C 0.9331(16) 1.0764(10) 0.4378(8) 0.061(4) Uani 1 1 d .
H11 H 0.9591 1.0880 0.4818 0.074 Uiso 1 1 calc R
C12 C 0.8339(16) 1.0105(10) 0.4175(7) 0.052(4) Uani 1 1 d .
H12 H 0.7965 0.9770 0.4478 0.063 Uiso 1 1 calc R
C13 C 0.7827(13) 0.9115(9) 0.1519(6) 0.038(3) Uani 1 1 d .
C14 C 0.7925(16) 1.0013(11) 0.1343(7) 0.058(4) Uani 1 1 d .
H14 H 0.7279 1.0432 0.1428 0.069 Uiso 1 1 calc R
C15 C 0.8975(18) 1.0319(13) 0.1038(7) 0.070(5) Uani 1 1 d .
H15 H 0.9047 1.0933 0.0919 0.084 Uiso 1 1 calc R
C16 C 0.9881(18) 0.9678(14) 0.0925(8) 0.075(5) Uani 1 1 d .
H16 H 1.0584 0.9866 0.0720 0.090 Uiso 1 1 calc R
C17 C 0.9820(19) 0.8772(13) 0.1093(9) 0.081(6) Uani 1 1 d .
H17 H 1.0459 0.8352 0.1000 0.097 Uiso 1 1 calc R
C18 C 0.8794(16) 0.8492(11) 0.1402(7) 0.060(4) Uani 1 1 d .
H18 H 0.8749 0.7882 0.1534 0.072 Uiso 1 1 calc R
C19 C 0.509(2) 0.8493(14) 0.1182(8) 0.085(3) Uani 1 1 d U
C20 C 0.503(2) 0.8864(14) 0.0590(8) 0.088(3) Uani 1 1 d U
H20 H 0.5681 0.9296 0.0531 0.105 Uiso 1 1 calc R
C21 C 0.406(2) 0.8640(14) 0.0060(9) 0.089(3) Uani 1 1 d U
H21 H 0.4107 0.8850 -0.0354 0.107 Uiso 1 1 calc R
C22 C 0.301(2) 0.8090(13) 0.0180(9) 0.089(3) Uani 1 1 d U
H22 H 0.2267 0.8000 -0.0142 0.107 Uiso 1 1 calc R
C23 C 0.306(2) 0.7701(13) 0.0733(8) 0.088(3) Uani 1 1 d U
H23 H 0.2374 0.7300 0.0799 0.105 Uiso 1 1 calc R
C24 C 0.409(2) 0.7870(13) 0.1222(9) 0.086(3) Uani 1 1 d U
H24 H 0.4120 0.7545 0.1607 0.103 Uiso 1 1 calc R
C25 C 0.5870(14) 0.9363(9) 0.2420(6) 0.043(3) Uani 1 1 d .
H25A H 0.4900 0.9318 0.2372 0.052 Uiso 1 1 calc R
H25B H 0.6090 0.9996 0.2327 0.052 Uiso 1 1 calc R
C26 C 0.7551(17) 0.6496(9) 0.4439(7) 0.056(3) Uani 1 1 d U
H26A H 0.7586 0.6140 0.4056 0.084 Uiso 1 1 calc R
H26B H 0.6739 0.6353 0.4600 0.084 Uiso 1 1 calc R
H26C H 0.8313 0.6349 0.4762 0.084 Uiso 1 1 calc R
C27 C 0.7569(17) 0.7358(9) 0.4303(7) 0.048(3) Uani 1 1 d U
C28 C 0.7805(16) 0.5545(11) 0.2805(7) 0.053(4) Uani 1 1 d .
C29 C 0.8100(19) 0.4629(11) 0.2497(8) 0.083(6) Uani 1 1 d .
H29A H 0.8240 0.4157 0.2823 0.124 Uiso 1 1 calc R
H29B H 0.8892 0.4690 0.2304 0.124 Uiso 1 1 calc R
H29C H 0.7352 0.4463 0.2170 0.124 Uiso 1 1 calc R

loop_
_atom_site_aniso_label
_atom_site_aniso_U_11
_atom_site_aniso_U_22
_atom_site_aniso_U_33
_atom_site_aniso_U_23
_atom_site_aniso_U_13
_atom_site_aniso_U_12
Rh1 0.0493(7) 0.0388(6) 0.0337(5) 0.0018(4) 0.0051(5) 0.0038(5)
N1 0.068(9) 0.032(6) 0.046(7) -0.003(5) -0.005(6) 0.005(6)
I1 0.0509(7) 0.0613(6) 0.0725(7) 0.0034(5) 0.0097(5) 0.0048(5)
I2 0.0594(7) 0.0528(6) 0.0554(6) -0.0055(5) 0.0130(5) -0.0110(5)
P1 0.045(2) 0.0400(18) 0.0267(17) 0.0003(14) 0.0018(16) -0.0007(16)
P2 0.047(2) 0.046(2) 0.0254(17) -0.0001(15) 0.0030(16) 0.0005(17)
O1 0.067(7) 0.037(5) 0.048(5) -0.004(4) 0.016(5) -0.001(5)
O2 0.081(9) 0.153(13) 0.033(6) 0.035(7) 0.002(6) -0.003(9)
C1 0.041(8) 0.043(7) 0.019(6) -0.005(5) 0.000(6) -0.002(6)
C2 0.059(10) 0.043(8) 0.043(8) 0.005(6) -0.001(7) 0.001(7)
C3 0.054(10) 0.065(10) 0.053(9) 0.006(8) 0.028(8) 0.007(8)
C4 0.050(10) 0.097(13) 0.047(9) 0.008(9) 0.021(8) 0.009(9)
C5 0.081(13) 0.062(10) 0.048(9) 0.004(8) 0.016(9) 0.021(9)
C6 0.049(9) 0.053(9) 0.046(8) 0.017(7) 0.016(7) 0.009(7)
C7 0.036(8) 0.041(7) 0.041(8) -0.005(6) 0.005(6) 0.000(6)
C8 0.087(14) 0.085(12) 0.050(10) -0.012(9) 0.020(10) -0.024(11)
C9 0.079(14) 0.070(11) 0.083(13) -0.024(10) 0.031(11) -0.039(10)
C10 0.044(10) 0.054(9) 0.076(12) 0.008(9) -0.006(9) -0.012(8)
C11 0.060(11) 0.057(10) 0.058(10) -0.008(8) -0.017(9) 0.002(9)
C12 0.061(11) 0.052(9) 0.040(8) 0.011(7) -0.001(8) 0.003(8)
C13 0.036(8) 0.038(7) 0.037(7) -0.005(6) -0.001(6) -0.003(6)
C14 0.060(11) 0.067(10) 0.047(9) -0.012(8) 0.009(8) -0.002(9)
C15 0.071(13) 0.086(13) 0.052(10) 0.011(9) 0.009(10) -0.029(11)
C16 0.054(12) 0.105(15) 0.071(12) 0.010(11) 0.026(10) -0.008(11)
C17 0.074(14) 0.076(13) 0.100(15) -0.013(11) 0.037(12) -0.011(10)
C18 0.059(11) 0.069(10) 0.053(9) -0.005(8) 0.008(8) -0.002(9)
C19 0.079(6) 0.100(7) 0.063(5) 0.015(5) -0.024(5) -0.016(5)
C20 0.082(6) 0.103(7) 0.065(5) 0.017(5) -0.025(5) -0.018(5)
C21 0.083(6) 0.105(7) 0.066(5) 0.018(5) -0.027(5) -0.017(5)
C22 0.082(6) 0.103(7) 0.068(5) 0.016(5) -0.027(5) -0.017(5)
C23 0.081(6) 0.101(7) 0.068(5) 0.015(5) -0.025(5) -0.017(5)
C24 0.080(6) 0.100(7) 0.066(5) 0.015(5) -0.023(5) -0.016(5)
C25 0.043(8) 0.048(8) 0.036(7) -0.009(6) -0.002(6) 0.002(7)
C26 0.078(8) 0.040(5) 0.050(6) -0.010(5) 0.013(6) 0.001(6)
C27 0.071(8) 0.033(5) 0.042(6) -0.018(5) 0.017(6) 0.002(6)
C28 0.062(11) 0.051(9) 0.044(9) 0.011(7) 0.000(8) -0.007(8)
C29 0.093(15) 0.067(11) 0.083(12) -0.035(10) -0.001(11) 0.031(11)

loop_
_atom_type_symbol
_atom_type_description
_atom_type_scat_dispersion_real
_atom_type_scat_dispersion_imag
_atom_type_scat_source
C C 0.0033 0.0016 'International Tables Vol C Tables 4.2.6.8 and 6.1.1.4'
H H 0.0000 0.0000 'International Tables Vol C Tables 4.2.6.8 and 6.1.1.4'
N N 0.0061 0.0033 'International Tables Vol C Tables 4.2.6.8 and 6.1.1.4'
O O 0.0106 0.0060 'International Tables Vol C Tables 4.2.6.8 and 6.1.1.4'
P P 0.1023 0.0942 'International Tables Vol C Tables 4.2.6.8 and 6.1.1.4'
Rh Rh -1.1178 0.9187 'International Tables Vol C Tables 4.2.6.8 and 6.1.1.4'
I I -0.4742 1.8119 'International Tables Vol C Tables 4.2.6.8 and 6.1.1.4'

loop_
_geom_angle_atom_site_label_1
_geom_angle_atom_site_label_2
_geom_angle_atom_site_label_3
_geom_angle
N1 Rh1 C27 93.9(5)
N1 Rh1 P1 169.0(3)
C27 Rh1 P1 97.1(4)
N1 Rh1 O1 81.2(4)
C27 Rh1 O1 174.4(4)
P1 Rh1 O1 87.9(2)
N1 Rh1 I1 87.9(4)
C27 Rh1 I1 85.7(4)
P1 Rh1 I1 93.11(10)
O1 Rh1 I1 91.5(3)
N1 Rh1 I2 87.1(4)
C27 Rh1 I2 95.8(4)
P1 Rh1 I2 91.56(10)
O1 Rh1 I2 86.5(3)
I1 Rh1 I2 174.85(5)
C28 N1 Rh1 165.5(12)
C7 P1 C1 99.7(6)
C7 P1 C25 106.3(6)
C1 P1 C25 99.5(6)
C7 P1 Rh1 121.1(4)
C1 P1 Rh1 123.4(4)
C25 P1 Rh1 103.9(4)
O1 P2 C19 109.9(7)
O1 P2 C25 110.5(5)
C19 P2 C25 107.0(8)
O1 P2 C13 110.9(6)
C19 P2 C13 106.8(8)
C25 P2 C13 111.6(6)
P2 O1 Rh1 117.5(5)
C6 C1 C2 120.5(12)
C6 C1 P1 118.4(9)
C2 C1 P1 120.9(10)
C3 C2 C1 117.5(13)
C4 C3 C2 121.6(14)
C5 C4 C3 120.5(15)
C4 C5 C6 120.8(15)
C1 C6 C5 119.0(13)
C12 C7 C8 119.2(13)
C12 C7 P1 118.5(10)
C8 C7 P1 122.3(11)
C9 C8 C7 118.0(15)
C10 C9 C8 123.9(16)
C9 C10 C11 118.0(15)
C10 C11 C12 121.0(15)
C7 C12 C11 119.8(14)
C14 C13 C18 119.4(14)
C14 C13 P2 125.7(11)
C18 C13 P2 114.7(10)
C13 C14 C15 121.5(16)
C16 C15 C14 116.7(17)
C15 C16 C17 123.7(17)
C16 C17 C18 118.4(18)
C13 C18 C17 120.3(16)
C20 C19 C24 113.7(17)
C20 C19 P2 126.0(16)
C24 C19 P2 119.7(14)
C19 C20 C21 124(2)
C20 C21 C22 116.7(18)
C23 C22 C21 120.5(19)
C22 C23 C24 121(2)
C23 C24 C19 123.6(18)
P2 C25 P1 113.4(7)
O2 C27 C26 136.3(16)
O2 C27 Rh1 111.7(12)
C26 C27 Rh1 110.8(10)
N1 C28 C29 176.7(18)

loop_
_geom_bond_atom_site_label_1
_geom_bond_atom_site_label_2
_geom_bond_distance
Rh1 N1 2.103(11)
Rh1 C27 2.197(15)
Rh1 P1 2.260(4)
Rh1 O1 2.309(9)
Rh1 I1 2.6630(17)
Rh1 I2 2.6866(17)
N1 C28 1.112(17)
P1 C7 1.817(13)
P1 C1 1.843(13)
P1 C25 1.868(12)
P2 O1 1.504(9)
P2 C19 1.778(17)
P2 C25 1.797(12)
P2 C13 1.802(13)
O2 C27 1.065(16)
C1 C6 1.376(17)
C1 C2 1.412(18)
C2 C3 1.382(19)
C3 C4 1.36(2)
C4 C5 1.35(2)
C5 C6 1.388(19)
C7 C12 1.384(17)
C7 C8 1.398(19)
C8 C9 1.38(2)
C9 C10 1.35(2)
C10 C11 1.37(2)
C11 C12 1.40(2)
C13 C14 1.360(19)
C13 C18 1.381(19)
C14 C15 1.40(2)
C15 C16 1.35(2)
C16 C17 1.36(2)
C17 C18 1.37(2)
C19 C20 1.34(2)
C19 C24 1.37(2)
C20 C21 1.39(2)
C21 C22 1.38(2)
C22 C23 1.28(2)
C23 C24 1.36(2)
C26 C27 1.281(18)
C28 C29 1.53(2)

loop_
_geom_torsion_atom_site_label_1
_geom_torsion_atom_site_label_2
_geom_torsion_atom_site_label_3
_geom_torsion_atom_site_label_4
_geom_torsion
C27 Rh1 N1 C28 -154(5)
P1 Rh1 N1 C28 27(7)
O1 Rh1 N1 C28 24(5)
I1 Rh1 N1 C28 -68(5)
I2 Rh1 N1 C28 111(5)
N1 Rh1 P1 C7 -109(2)
C27 Rh1 P1 C7 72.2(6)
O1 Rh1 P1 C7 -105.2(6)
I1 Rh1 P1 C7 -13.8(5)
I2 Rh1 P1 C7 168.3(5)
N1 Rh1 P1 C1 122(2)
C27 Rh1 P1 C1 -57.1(6)
O1 Rh1 P1 C1 125.5(5)
I1 Rh1 P1 C1 -143.1(5)
I2 Rh1 P1 C1 39.0(5)
N1 Rh1 P1 C25 11(2)
C27 Rh1 P1 C25 -168.6(6)
O1 Rh1 P1 C25 13.9(5)
I1 Rh1 P1 C25 105.3(5)
I2 Rh1 P1 C25 -72.5(5)
C19 P2 O1 Rh1 -133.8(8)
C25 P2 O1 Rh1 -16.0(8)
C13 P2 O1 Rh1 108.3(6)
N1 Rh1 O1 P2 180.0(7)
C27 Rh1 O1 P2 -153(5)
P1 Rh1 O1 P2 0.6(6)
I1 Rh1 O1 P2 -92.5(6)
I2 Rh1 O1 P2 92.3(6)
C7 P1 C1 C6 54.6(12)
C25 P1 C1 C6 -53.9(12)
Rh1 P1 C1 C6 -167.6(9)
C7 P1 C1 C2 -121.6(11)
C25 P1 C1 C2 129.9(11)
Rh1 P1 C1 C2 16.2(13)
C6 C1 C2 C3 3(2)
P1 C1 C2 C3 179.2(11)
C1 C2 C3 C4 1(2)
C2 C3 C4 C5 -3(3)
C3 C4 C5 C6 2(3)
C2 C1 C6 C5 -4(2)
P1 C1 C6 C5 179.9(12)
C4 C5 C6 C1 1(2)
C1 P1 C7 C12 56.8(12)
C25 P1 C7 C12 159.7(11)
Rh1 P1 C7 C12 -82.3(11)
C1 P1 C7 C8 -126.3(13)
C25 P1 C7 C8 -23.3(14)
Rh1 P1 C7 C8 94.7(13)
C12 C7 C8 C9 -2(2)
P1 C7 C8 C9 -178.5(13)
C7 C8 C9 C10 -1(3)
C8 C9 C10 C11 2(3)
C9 C10 C11 C12 0(2)
C8 C7 C12 C11 3(2)
P1 C7 C12 C11 -179.9(11)
C10 C11 C12 C7 -2(2)
O1 P2 C13 C14 -165.5(11)
C19 P2 C13 C14 74.8(14)
C25 P2 C13 C14 -41.8(14)
O1 P2 C13 C18 19.9(12)
C19 P2 C13 C18 -99.8(12)
C25 P2 C13 C18 143.5(10)
C18 C13 C14 C15 1(2)
P2 C13 C14 C15 -173.6(11)
C13 C14 C15 C16 0(2)
C14 C15 C16 C17 0(3)
C15 C16 C17 C18 -1(3)
C14 C13 C18 C17 -2(2)
P2 C13 C18 C17 172.9(13)
C16 C17 C18 C13 2(3)
O1 P2 C19 C20 -131.9(19)
C25 P2 C19 C20 108(2)
C13 P2 C19 C20 -12(2)
O1 P2 C19 C24 38(2)
C25 P2 C19 C24 -82.0(18)
C13 P2 C19 C24 158.3(17)
C24 C19 C20 C21 -1(3)
P2 C19 C20 C21 169.8(17)
C19 C20 C21 C22 8(3)
C20 C21 C22 C23 -10(3)
C21 C22 C23 C24 4(3)
C22 C23 C24 C19 4(4)
C20 C19 C24 C23 -6(3)
P2 C19 C24 C23 -176.9(17)
O1 P2 C25 P1 28.1(10)
C19 P2 C25 P1 147.7(9)
C13 P2 C25 P1 -95.7(8)
C7 P1 C25 P2 102.8(8)
C1 P1 C25 P2 -154.1(7)
Rh1 P1 C25 P2 -26.0(8)
N1 Rh1 C27 O2 173.2(15)
P1 Rh1 C27 O2 -7.0(15)
O1 Rh1 C27 O2 146(4)
I1 Rh1 C27 O2 85.6(14)
I2 Rh1 C27 O2 -99.3(14)
N1 Rh1 C27 C26 -17.1(13)
P1 Rh1 C27 C26 162.7(12)
O1 Rh1 C27 C26 -44(6)
I1 Rh1 C27 C26 -104.7(12)
I2 Rh1 C27 C26 70.4(12)
Rh1 N1 C28 C29 -127(26)
